data_1518393
loop_
_publ_author_name
'Ye, Qun'
'Neo, Wei Teng'
'Cho, Ching Mui'
'Yang, Shuo Wang'
'Lin, Tingting'
'Zhou, Hui'
'Yan, Hong'
'Lu, Xuehong'
'Chi, Chunyan'
'Xu, Jianwei'

_publ_section_title
;
 Synthesis of ultrahighly electron-deficient
 pyrrolo[3,4-d]pyridazine-5,7-dione by inverse electron demand Diels-Alder
 reaction and its application as electrochromic materials.
;
_journal_issue 24
_journal_name_full 'Organic letters'
_journal_page_first 6386
_journal_page_last 6389
_journal_paper_doi 10.1021/ol503178m
_journal_volume 16
_journal_year 2014
_chemical_formula_moiety 'C20 H17 Br2 N3 O2 S2'
_chemical_formula_sum 'C20 H17 Br2 N3 O2 S2'
_chemical_formula_weight 555.30
_space_group_crystal_system triclinic
_space_group_IT_number 2
_space_group_name_Hall '-P 1'
_space_group_name_H-M_alt 'P -1'
_symmetry_space_group_name_Hall '-P 1'
_symmetry_space_group_name_H-M 'P -1'
_atom_sites_solution_hydrogens geom
_audit_creation_method SHELXL-2014/6
_cell_angle_alpha 78.521(2)
_cell_angle_beta 89.373(2)
_cell_angle_gamma 81.245(2)
_cell_formula_units_Z 2
_cell_length_a 8.1594(5)
_cell_length_b 9.3272(6)
_cell_length_c 14.0726(9)
_cell_measurement_reflns_used 1128
_cell_measurement_temperature 100(2)
_cell_measurement_theta_max 27.103
_cell_measurement_theta_min 2.436
_cell_volume 1037.13(11)
_computing_cell_refinement 'SHELXTL, Acta Cryst., Sect. A 2008, 64, 112-122.'
_computing_data_collection 'APEX v2014.9.0'
_computing_data_reduction 'Saint, APEX v2014.9.0.'
_computing_molecular_graphics Ortep3
_computing_publication_material 'APEX v2014.9.0.'
_computing_structure_refinement 'SHELXL-2014/6 (Sheldrick, 2014)'
_computing_structure_solution 'Sir 2014'
_diffrn_ambient_temperature 100(2)
_diffrn_measured_fraction_theta_full 0.999
_diffrn_measured_fraction_theta_max 0.999
_diffrn_measurement_device_type 'Bruker AXS D8 Venture '
_diffrn_measurement_method 'profile data from \q/2\q scans'
_diffrn_radiation_type MoK\a
_diffrn_radiation_wavelength 0.71073
_diffrn_reflns_av_R_equivalents 0.0452
_diffrn_reflns_av_unetI/netI 0.0378
_diffrn_reflns_Laue_measured_fraction_full 0.999
_diffrn_reflns_Laue_measured_fraction_max 0.999
_diffrn_reflns_limit_h_max 10
_diffrn_reflns_limit_h_min -10
_diffrn_reflns_limit_k_max 11
_diffrn_reflns_limit_k_min -10
_diffrn_reflns_limit_l_max 18
_diffrn_reflns_limit_l_min -18
_diffrn_reflns_number 21837
_diffrn_reflns_point_group_measured_fraction_full 0.999
_diffrn_reflns_point_group_measured_fraction_max 0.999
_diffrn_reflns_theta_full 25.242
_diffrn_reflns_theta_max 27.103
_diffrn_reflns_theta_min 2.436
_exptl_absorpt_coefficient_mu 4.132
_exptl_absorpt_correction_T_max 0.688
_exptl_absorpt_correction_T_min 0.431
_exptl_absorpt_correction_type multi-scan
_exptl_absorpt_process_details Sadabs
_exptl_crystal_colour orange
_exptl_crystal_density_diffrn 1.778
_exptl_crystal_description 'prism frag'
_exptl_crystal_F_000 552
_exptl_crystal_size_max 0.245
_exptl_crystal_size_mid 0.107
_exptl_crystal_size_min 0.098
_refine_diff_density_max 0.987
_refine_diff_density_min -0.509
_refine_diff_density_rms 0.108
_refine_ls_extinction_method none
_refine_ls_goodness_of_fit_ref 1.031
_refine_ls_hydrogen_treatment constr
_refine_ls_matrix_type full
_refine_ls_number_parameters 263
_refine_ls_number_reflns 4574
_refine_ls_number_restraints 0
_refine_ls_restrained_S_all 1.031
_refine_ls_R_factor_all 0.0436
_refine_ls_R_factor_gt 0.0320
_refine_ls_shift/su_max 0.001
_refine_ls_shift/su_mean 0.000
_refine_ls_structure_factor_coef Fsqd
_refine_ls_weighting_details 'w=1/[\s^2^(Fo^2^)+(0.0496P)^2^+0.4062P] where P=(Fo^2^+2Fc^2^)/3'
_refine_ls_weighting_scheme calc
_refine_ls_wR_factor_gt 0.0797
_refine_ls_wR_factor_ref 0.0853
_reflns_Friedel_coverage 0.000
_reflns_number_gt 3809
_reflns_number_total 4574
_reflns_threshold_expression 'I > 2\s(I)'
_cod_data_source_file ol503178m_si_002.cif
_cod_data_source_block shelx
_cod_depositor_comments 'Adding full bibliography for 1518392--1518393.cif.'
_cod_database_code 1518393
_shelx_space_group_comment
;
The symmetry employed for this shelxl refinement is uniquely defined
by the following loop, which should always be used as a source of
symmetry information in preference to the above space-group names.
They are only intended as comments.
;
_shelx_estimated_absorpt_t_min 0.431
_shelx_estimated_absorpt_t_max 0.688
_shelxl_version_number 2014/6

loop_
_space_group_symop_operation_xyz
'x, y, z'
'-x, -y, -z'

loop_
_atom_site_label
_atom_site_type_symbol
_atom_site_fract_x
_atom_site_fract_y
_atom_site_fract_z
_atom_site_U_iso_or_equiv
_atom_site_adp_type
_atom_site_occupancy
_atom_site_site_symmetry_order
_atom_site_calc_flag
_atom_site_refinement_flags_posn
_atom_site_refinement_flags_adp
Br1 Br -0.13514(3) 0.33062(3) 0.32682(2) 0.02259(9) Uani 1 1 d . .
Br2 Br 0.66059(3) 0.98885(3) 0.82358(2) 0.02248(9) Uani 1 1 d . .
S1 S 0.11648(8) 0.50629(8) 0.39495(5) 0.01737(15) Uani 1 1 d . .
S2 S 0.53097(8) 0.84917(7) 0.66063(5) 0.01581(15) Uani 1 1 d . .
O1 O 0.5943(2) 0.6362(2) 0.17168(13) 0.0194(4) Uani 1 1 d . .
O2 O 0.8790(2) 0.8710(2) 0.35442(14) 0.0210(4) Uani 1 1 d . .
N1 N 0.3499(3) 0.6481(2) 0.46265(16) 0.0158(5) Uani 1 1 d . .
N2 N 0.4306(3) 0.7171(2) 0.51482(16) 0.0163(5) Uani 1 1 d . .
N3 N 0.7632(3) 0.7570(2) 0.24687(16) 0.0149(5) Uani 1 1 d . .
C1 C 0.0562(3) 0.4205(3) 0.3066(2) 0.0179(6) Uani 1 1 d . .
C2 C 0.1574(3) 0.4284(3) 0.2296(2) 0.0185(6) Uani 1 1 d . .
H2 H 0.1423 0.3877 0.1757 0.022 Uiso 1 1 calc R U
C3 C 0.2896(3) 0.5066(3) 0.2414(2) 0.0184(6) Uani 1 1 d . .
H3 H 0.3710 0.5232 0.1955 0.022 Uiso 1 1 calc R U
C4 C 0.2853(3) 0.5548(3) 0.32685(19) 0.0155(5) Uani 1 1 d . .
C5 C 0.3968(3) 0.6315(3) 0.37164(19) 0.0146(5) Uani 1 1 d . .
C6 C 0.5398(3) 0.6870(3) 0.33477(19) 0.0143(5) Uani 1 1 d . .
C7 C 0.6273(3) 0.6858(3) 0.24101(19) 0.0153(5) Uani 1 1 d . .
C8 C 0.7718(3) 0.8056(3) 0.33343(19) 0.0164(5) Uani 1 1 d . .
C9 C 0.6253(3) 0.7592(3) 0.39051(19) 0.0149(5) Uani 1 1 d . .
C10 C 0.5676(3) 0.7772(3) 0.4818(2) 0.0155(5) Uani 1 1 d . .
C11 C 0.6345(3) 0.8506(3) 0.55135(19) 0.0144(5) Uani 1 1 d . .
C12 C 0.7672(3) 0.9257(3) 0.5479(2) 0.0188(6) Uani 1 1 d . .
H12 H 0.8356 0.9400 0.4947 0.023 Uiso 1 1 calc R U
C13 C 0.7896(3) 0.9792(3) 0.6336(2) 0.0197(6) Uani 1 1 d . .
H13 H 0.8743 1.0313 0.6434 0.024 Uiso 1 1 calc R U
C14 C 0.6724(3) 0.9450(3) 0.69922(19) 0.0169(6) Uani 1 1 d . .
C15 C 0.8838(3) 0.7772(3) 0.1696(2) 0.0191(6) Uani 1 1 d . .
H15A H 0.9136 0.6850 0.1472 0.023 Uiso 1 1 calc R U
H15B H 0.9836 0.8015 0.1954 0.023 Uiso 1 1 calc R U
C16 C 0.8174(3) 0.8989(3) 0.0841(2) 0.0186(6) Uani 1 1 d . .
H16A H 0.7132 0.8779 0.0619 0.022 Uiso 1 1 calc R U
H16B H 0.8950 0.8972 0.0315 0.022 Uiso 1 1 calc R U
C17 C 0.7896(3) 1.0533(3) 0.1069(2) 0.0191(6) Uani 1 1 d . .
H17A H 0.7252 1.0522 0.1654 0.023 Uiso 1 1 calc R U
H17B H 0.8959 1.0813 0.1192 0.023 Uiso 1 1 calc R U
C18 C 0.6994(3) 1.1673(3) 0.0246(2) 0.0202(6) Uani 1 1 d . .
H18A H 0.5944 1.1371 0.0121 0.024 Uiso 1 1 calc R U
H18B H 0.7647 1.1673 -0.0334 0.024 Uiso 1 1 calc R U
C19 C 0.6658(4) 1.3248(3) 0.0429(2) 0.0250(6) Uani 1 1 d . .
H19A H 0.5876 1.3847 -0.0060 0.030 Uiso 1 1 calc R U
H19B H 0.6148 1.3232 0.1056 0.030 Uiso 1 1 calc R U
C20 C 0.8209(4) 1.3962(4) 0.0409(2) 0.0306(7) Uani 1 1 d . .
H20A H 0.8961 1.3411 0.0918 0.046 Uiso 1 1 calc R U
H20B H 0.7918 1.4961 0.0502 0.046 Uiso 1 1 calc R U
H20C H 0.8732 1.3967 -0.0206 0.046 Uiso 1 1 calc R U

loop_
_atom_site_aniso_label
_atom_site_aniso_U_11
_atom_site_aniso_U_22
_atom_site_aniso_U_33
_atom_site_aniso_U_23
_atom_site_aniso_U_13
_atom_site_aniso_U_12
Br1 0.01549(15) 0.02602(17) 0.02770(17) -0.00292(12) -0.00255(11) -0.01069(11)
Br2 0.01979(15) 0.03140(18) 0.01951(16) -0.01107(12) -0.00113(11) -0.00619(12)
S1 0.0144(3) 0.0209(4) 0.0184(3) -0.0040(3) -0.0001(3) -0.0076(3)
S2 0.0132(3) 0.0190(3) 0.0171(3) -0.0053(3) -0.0004(2) -0.0060(2)
O1 0.0187(10) 0.0228(10) 0.0196(10) -0.0088(8) 0.0015(8) -0.0063(8)
O2 0.0124(9) 0.0279(11) 0.0267(11) -0.0099(9) 0.0026(8) -0.0097(8)
N1 0.0156(11) 0.0166(12) 0.0169(11) -0.0036(9) 0.0001(9) -0.0073(9)
N2 0.0132(11) 0.0186(12) 0.0182(11) -0.0037(9) -0.0009(9) -0.0060(9)
N3 0.0095(10) 0.0191(12) 0.0175(11) -0.0053(9) 0.0027(8) -0.0046(9)
C1 0.0149(13) 0.0186(14) 0.0201(14) -0.0014(11) -0.0026(11) -0.0052(11)
C2 0.0181(13) 0.0205(14) 0.0178(14) -0.0041(11) -0.0029(11) -0.0051(11)
C3 0.0154(13) 0.0210(14) 0.0193(14) -0.0034(11) -0.0004(11) -0.0049(11)
C4 0.0128(12) 0.0135(13) 0.0190(14) -0.0005(11) -0.0017(10) -0.0020(10)
C5 0.0132(12) 0.0122(13) 0.0185(13) -0.0025(10) -0.0021(10) -0.0026(10)
C6 0.0127(12) 0.0100(12) 0.0194(14) -0.0021(10) 0.0001(10) 0.0000(10)
C7 0.0131(12) 0.0139(13) 0.0189(14) -0.0039(11) 0.0004(10) -0.0012(10)
C8 0.0131(12) 0.0152(13) 0.0200(14) -0.0034(11) 0.0003(11) 0.0005(10)
C9 0.0110(12) 0.0123(13) 0.0207(14) -0.0021(11) -0.0002(10) -0.0017(10)
C10 0.0122(12) 0.0135(13) 0.0205(14) -0.0018(11) -0.0031(10) -0.0024(10)
C11 0.0135(12) 0.0145(13) 0.0154(13) -0.0031(10) -0.0002(10) -0.0026(10)
C12 0.0141(13) 0.0240(15) 0.0204(14) -0.0077(12) 0.0038(11) -0.0060(11)
C13 0.0125(12) 0.0234(15) 0.0259(15) -0.0087(12) -0.0012(11) -0.0060(11)
C14 0.0144(13) 0.0220(14) 0.0155(13) -0.0058(11) -0.0029(10) -0.0038(11)
C15 0.0106(12) 0.0263(15) 0.0221(14) -0.0084(12) 0.0064(10) -0.0039(11)
C16 0.0136(12) 0.0247(15) 0.0195(14) -0.0073(11) 0.0045(10) -0.0053(11)
C17 0.0152(13) 0.0257(15) 0.0179(14) -0.0053(12) 0.0007(11) -0.0070(11)
C18 0.0163(13) 0.0249(15) 0.0207(14) -0.0057(12) -0.0001(11) -0.0059(11)
C19 0.0266(16) 0.0227(16) 0.0257(16) -0.0058(12) 0.0019(12) -0.0025(12)
C20 0.0365(18) 0.0287(17) 0.0309(17) -0.0112(14) 0.0069(14) -0.0116(14)

loop_
_atom_type_symbol
_atom_type_description
_atom_type_scat_dispersion_real
_atom_type_scat_dispersion_imag
_atom_type_scat_source
C C 0.0033 0.0016 'International Tables Vol C Tables 4.2.6.8 and 6.1.1.4'
H H 0.0000 0.0000 'International Tables Vol C Tables 4.2.6.8 and 6.1.1.4'
Br Br -0.2901 2.4595 'International Tables Vol C Tables 4.2.6.8 and 6.1.1.4'
N N 0.0061 0.0033 'International Tables Vol C Tables 4.2.6.8 and 6.1.1.4'
O O 0.0106 0.0060 'International Tables Vol C Tables 4.2.6.8 and 6.1.1.4'
S S 0.1246 0.1234 'International Tables Vol C Tables 4.2.6.8 and 6.1.1.4'

loop_
_geom_angle_atom_site_label_1
_geom_angle_atom_site_label_2
_geom_angle_atom_site_label_3
_geom_angle
C1 S1 C4 90.44(13)
C14 S2 C11 90.32(12)
N2 N1 C5 122.5(2)
N1 N2 C10 122.2(2)
C7 N3 C8 112.8(2)
C7 N3 C15 123.0(2)
C8 N3 C15 124.2(2)
C2 C1 S1 113.4(2)
C2 C1 Br1 128.5(2)
S1 C1 Br1 118.12(16)
C1 C2 C3 111.5(2)
C1 C2 H2 124.3
C3 C2 H2 124.3
C4 C3 C2 113.2(3)
C4 C3 H3 123.4
C2 C3 H3 123.4
C3 C4 C5 132.6(3)
C3 C4 S1 111.44(19)
C5 C4 S1 115.9(2)
N1 C5 C6 118.1(2)
N1 C5 C4 112.5(2)
C6 C5 C4 129.4(2)
C9 C6 C5 119.2(2)
C9 C6 C7 108.4(2)
C5 C6 C7 132.4(2)
O1 C7 N3 124.1(2)
O1 C7 C6 130.3(2)
N3 C7 C6 105.6(2)
O2 C8 N3 124.5(2)
O2 C8 C9 129.8(2)
N3 C8 C9 105.7(2)
C6 C9 C10 120.0(2)
C6 C9 C8 107.5(2)
C10 C9 C8 132.5(2)
N2 C10 C9 118.1(2)
N2 C10 C11 112.5(2)
C9 C10 C11 129.5(2)
C12 C11 C10 132.0(3)
C12 C11 S2 111.0(2)
C10 C11 S2 117.00(19)
C11 C12 C13 113.3(2)
C11 C12 H12 123.4
C13 C12 H12 123.4
C14 C13 C12 111.5(2)
C14 C13 H13 124.2
C12 C13 H13 124.2
C13 C14 S2 113.8(2)
C13 C14 Br2 125.5(2)
S2 C14 Br2 120.68(15)
N3 C15 C16 112.3(2)
N3 C15 H15A 109.1
C16 C15 H15A 109.1
N3 C15 H15B 109.1
C16 C15 H15B 109.1
H15A C15 H15B 107.9
C15 C16 C17 114.1(2)
C15 C16 H16A 108.7
C17 C16 H16A 108.7
C15 C16 H16B 108.7
C17 C16 H16B 108.7
H16A C16 H16B 107.6
C18 C17 C16 112.0(2)
C18 C17 H17A 109.2
C16 C17 H17A 109.2
C18 C17 H17B 109.2
C16 C17 H17B 109.2
H17A C17 H17B 107.9
C17 C18 C19 114.9(2)
C17 C18 H18A 108.5
C19 C18 H18A 108.5
C17 C18 H18B 108.5
C19 C18 H18B 108.5
H18A C18 H18B 107.5
C20 C19 C18 113.2(2)
C20 C19 H19A 108.9
C18 C19 H19A 108.9
C20 C19 H19B 108.9
C18 C19 H19B 108.9
H19A C19 H19B 107.8
C19 C20 H20A 109.5
C19 C20 H20B 109.5
H20A C20 H20B 109.5
C19 C20 H20C 109.5
H20A C20 H20C 109.5
H20B C20 H20C 109.5

loop_
_geom_bond_atom_site_label_1
_geom_bond_atom_site_label_2
_geom_bond_distance
Br1 C1 1.874(3)
Br2 C14 1.873(3)
S1 C1 1.720(3)
S1 C4 1.735(3)
S2 C14 1.716(3)
S2 C11 1.745(3)
O1 C7 1.209(3)
O2 C8 1.210(3)
N1 N2 1.309(3)
N1 C5 1.364(3)
N2 C10 1.363(3)
N3 C7 1.387(3)
N3 C8 1.388(3)
N3 C15 1.463(3)
C1 C2 1.353(4)
C2 C3 1.419(4)
C2 H2 0.9300
C3 C4 1.364(4)
C3 H3 0.9300
C4 C5 1.459(3)
C5 C6 1.401(4)
C6 C9 1.386(3)
C6 C7 1.495(4)
C8 C9 1.503(4)
C9 C10 1.396(4)
C10 C11 1.455(3)
C11 C12 1.371(4)
C12 C13 1.417(4)
C12 H12 0.9300
C13 C14 1.351(4)
C13 H13 0.9300
C15 C16 1.520(4)
C15 H15A 0.9700
C15 H15B 0.9700
C16 C17 1.520(4)
C16 H16A 0.9700
C16 H16B 0.9700
C17 C18 1.518(4)
C17 H17A 0.9700
C17 H17B 0.9700
C18 C19 1.526(4)
C18 H18A 0.9700
C18 H18B 0.9700
C19 C20 1.515(4)
C19 H19A 0.9700
C19 H19B 0.9700
C20 H20A 0.9600
C20 H20B 0.9600
C20 H20C 0.9600

loop_
_geom_hbond_atom_site_label_D
_geom_hbond_atom_site_label_H
_geom_hbond_atom_site_label_A
_geom_hbond_distance_DH
_geom_hbond_distance_HA
_geom_hbond_distance_DA
_geom_hbond_angle_DHA
_geom_hbond_site_symmetry_A
C3 H3 O1 0.93 2.23 2.999(3) 139.6 .
C12 H12 O2 0.93 2.20 2.977(3) 140.1 .
C13 H13 O2 0.93 2.34 3.248(3) 166.9 2_776
C3 H3 O1 0.93 2.23 2.999(3) 139.6 .
C12 H12 O2 0.93 2.20 2.977(3) 140.1 .
C13 H13 O2 0.93 2.34 3.248(3) 166.9 2_776

loop_
_geom_torsion_atom_site_label_1
_geom_torsion_atom_site_label_2
_geom_torsion_atom_site_label_3
_geom_torsion_atom_site_label_4
_geom_torsion
C5 N1 N2 C10 -0.1(4)
C4 S1 C1 C2 -0.3(2)
C4 S1 C1 Br1 179.94(17)
S1 C1 C2 C3 0.0(3)
Br1 C1 C2 C3 179.8(2)
C1 C2 C3 C4 0.3(4)
C2 C3 C4 C5 176.5(3)
C2 C3 C4 S1 -0.5(3)
C1 S1 C4 C3 0.4(2)
C1 S1 C4 C5 -177.1(2)
N2 N1 C5 C6 2.0(4)
N2 N1 C5 C4 -178.3(2)
C3 C4 C5 N1 -175.1(3)
S1 C4 C5 N1 1.8(3)
C3 C4 C5 C6 4.6(5)
S1 C4 C5 C6 -178.5(2)
N1 C5 C6 C9 -1.5(4)
C4 C5 C6 C9 178.8(3)
N1 C5 C6 C7 178.6(3)
C4 C5 C6 C7 -1.0(5)
C8 N3 C7 O1 179.1(2)
C15 N3 C7 O1 -1.2(4)
C8 N3 C7 C6 -0.8(3)
C15 N3 C7 C6 179.0(2)
C9 C6 C7 O1 -179.1(3)
C5 C6 C7 O1 0.7(5)
C9 C6 C7 N3 0.7(3)
C5 C6 C7 N3 -179.5(3)
C7 N3 C8 O2 -179.7(3)
C15 N3 C8 O2 0.6(4)
C7 N3 C8 C9 0.6(3)
C15 N3 C8 C9 -179.2(2)
C5 C6 C9 C10 -0.7(4)
C7 C6 C9 C10 179.2(2)
C5 C6 C9 C8 179.8(2)
C7 C6 C9 C8 -0.3(3)
O2 C8 C9 C6 -179.9(3)
N3 C8 C9 C6 -0.1(3)
O2 C8 C9 C10 0.7(5)
N3 C8 C9 C10 -179.6(3)
N1 N2 C10 C9 -2.2(4)
N1 N2 C10 C11 178.9(2)
C6 C9 C10 N2 2.5(4)
C8 C9 C10 N2 -178.1(3)
C6 C9 C10 C11 -178.8(3)
C8 C9 C10 C11 0.6(5)
N2 C10 C11 C12 -179.2(3)
C9 C10 C11 C12 2.0(5)
N2 C10 C11 S2 -0.1(3)
C9 C10 C11 S2 -178.9(2)
C14 S2 C11 C12 -1.5(2)
C14 S2 C11 C10 179.3(2)
C10 C11 C12 C13 -179.4(3)
S2 C11 C12 C13 1.5(3)
C11 C12 C13 C14 -0.7(4)
C12 C13 C14 S2 -0.5(3)
C12 C13 C14 Br2 177.7(2)
C11 S2 C14 C13 1.1(2)
C11 S2 C14 Br2 -177.16(17)
C7 N3 C15 C16 75.8(3)
C8 N3 C15 C16 -104.5(3)
N3 C15 C16 C17 67.1(3)
C15 C16 C17 C18 -171.4(2)
C16 C17 C18 C19 179.5(2)
C17 C18 C19 C20 71.3(3)
